data_2241581
loop_
_publ_author_name
'Diop, Mouhamadou Birame'
'Diop, Libasse'
'Oliver, Allen G.'

_publ_section_title
;
 Crystal structure of dichloridobis(dimethyl
 <i>N</i>-cyanodithioiminocarbonate)zinc
;
_journal_coeditor_code IS5443
_journal_issue 3
_journal_name_full 'Acta Crystallographica Section E'
_journal_page_first 417
_journal_page_last 419
_journal_paper_doi 10.1107/S2056989016002607
_journal_volume 72
_journal_year 2016
_chemical_formula_iupac '[Zn (C4 H6 N2 S2)2 Cl2]'
_chemical_formula_moiety 'C8 H12 Cl2 N4 S4 Zn'
_chemical_formula_sum 'C8 H12 Cl2 N4 S4 Zn'
_chemical_formula_weight 428.73
_chemical_name_systematic
;
Dichloridobis(dimethyl
<i>N</i>-cyanodithioiminocarbonate)zinc
;
_space_group_crystal_system triclinic
_space_group_IT_number 2
_space_group_name_Hall '-P 1'
_space_group_name_H-M_alt 'P -1'
_symmetry_space_group_name_Hall '-P 1'
_symmetry_space_group_name_H-M 'P -1'
_atom_sites_solution_hydrogens geom
_atom_sites_solution_primary isomor
_atom_sites_solution_secondary difmap
_audit_creation_method SHELXL-2014/7
_cell_angle_alpha 73.0839(16)
_cell_angle_beta 87.4301(16)
_cell_angle_gamma 79.9801(16)
_cell_formula_units_Z 2
_cell_length_a 8.8574(5)
_cell_length_b 8.8833(6)
_cell_length_c 11.2391(7)
_cell_measurement_reflns_used 8988
_cell_measurement_temperature 120(2)
_cell_measurement_theta_max 28.56
_cell_measurement_theta_min 2.33
_cell_volume 833.14(9)
_computing_cell_refinement
;
SAINT (Bruker, 2015)
;
_computing_data_collection
;
APEX2 (Bruker, 2015)
;
_computing_data_reduction
;
SAINT (Bruker, 2015)
;
_computing_molecular_graphics
;
XP in SHELXTL (Sheldrick, 2008)
;
_computing_publication_material
;
Mercury (Macrae <i>et al.</i>, 2006)
;
_computing_structure_refinement
;
SHELXL2014 (Sheldrick, 2015<i>b</i>)
;
_computing_structure_solution
;
SHELXT2014 (Sheldrick, 2015<i>a</i>)
;
_diffrn_ambient_temperature 120(2)
_diffrn_detector_area_resol_mean 8.33
_diffrn_measured_fraction_theta_full 0.999
_diffrn_measured_fraction_theta_max 0.996
_diffrn_measurement_device_type 'Bruker Kappa X8 APEXII'
_diffrn_measurement_method 'combination of \w and \f-scans '
_diffrn_radiation_monochromator graphite
_diffrn_radiation_source 'fine-focus sealed tube'
_diffrn_radiation_type MoK\a
_diffrn_radiation_wavelength 0.71073
_diffrn_reflns_av_R_equivalents 0.0186
_diffrn_reflns_limit_h_max 11
_diffrn_reflns_limit_h_min -11
_diffrn_reflns_limit_k_max 11
_diffrn_reflns_limit_k_min -9
_diffrn_reflns_limit_l_max 15
_diffrn_reflns_limit_l_min -14
_diffrn_reflns_number 13605
_diffrn_reflns_theta_full 25.242
_diffrn_reflns_theta_max 28.578
_diffrn_reflns_theta_min 1.894
_exptl_absorpt_coefficient_mu 2.286
_exptl_absorpt_correction_T_max 0.7927
_exptl_absorpt_correction_T_min 0.5203
_exptl_absorpt_correction_type numerical
_exptl_absorpt_process_details
;
(<i>SADABS</i>; Krause <i>et al.</i>, 2015)
;
_exptl_crystal_colour colourless
_exptl_crystal_density_diffrn 1.709
_exptl_crystal_description block
_exptl_crystal_F_000 432
_exptl_crystal_size_max 0.488
_exptl_crystal_size_mid 0.214
_exptl_crystal_size_min 0.166
_refine_diff_density_max 0.706
_refine_diff_density_min -0.374
_refine_ls_extinction_method none
_refine_ls_goodness_of_fit_ref 1.157
_refine_ls_hydrogen_treatment constr
_refine_ls_matrix_type full
_refine_ls_number_parameters 176
_refine_ls_number_reflns 4239
_refine_ls_number_restraints 0
_refine_ls_restrained_S_all 1.157
_refine_ls_R_factor_all 0.0271
_refine_ls_R_factor_gt 0.0249
_refine_ls_shift/su_max 0.001
_refine_ls_shift/su_mean 0.000
_refine_ls_structure_factor_coef Fsqd
_refine_ls_weighting_details 'w=1/[\s^2^(Fo^2^)+(0.0275P)^2^+0.4996P] where P=(Fo^2^+2Fc^2^)/3'
_refine_ls_weighting_scheme calc
_refine_ls_wR_factor_gt 0.0611
_refine_ls_wR_factor_ref 0.0624
_reflns_number_gt 3939
_reflns_number_total 4239
_reflns_threshold_expression 'I > 2\s(I)'
_cod_data_source_file is5443sup1.cif
_cod_data_source_block I
_cod_database_code 2241581
_shelx_space_group_comment
;
The symmetry employed for this shelxl refinement is uniquely defined
by the following loop, which should always be used as a source of
symmetry information in preference to the above space-group names.
They are only intended as comments.
;
_shelx_estimated_absorpt_t_min 0.402
_shelx_estimated_absorpt_t_max 0.703

loop_
_space_group_symop_operation_xyz
'x, y, z'
'-x, -y, -z'

loop_
_atom_site_type_symbol
_atom_site_label
_atom_site_fract_x
_atom_site_fract_y
_atom_site_fract_z
_atom_site_U_iso_or_equiv
_atom_site_adp_type
_atom_site_calc_flag
_atom_site_occupancy
Zn Zn1 0.31840(2) 0.80108(2) 0.23625(2) 0.01602(6) Uani d 1
Cl Cl1 0.16956(5) 0.61543(5) 0.29276(4) 0.02386(9) Uani d 1
Cl Cl2 0.23470(5) 1.01274(5) 0.08093(4) 0.02331(9) Uani d 1
S S1 0.83793(5) 0.41654(5) 0.37573(4) 0.01844(9) Uani d 1
S S2 0.97579(4) 0.27942(5) 0.17752(4) 0.01855(9) Uani d 1
S S3 0.53848(5) 0.72562(5) 0.68555(4) 0.01877(9) Uani d 1
S S4 0.35318(5) 0.94788(5) 0.80760(4) 0.01798(9) Uani d 1
N N1 0.52396(16) 0.69240(17) 0.19696(14) 0.0216(3) Uani d 1
N N2 0.73637(16) 0.50808(17) 0.14285(13) 0.0186(3) Uani d 1
N N3 0.34751(18) 0.87159(18) 0.38602(13) 0.0223(3) Uani d 1
N N4 0.31171(17) 0.95551(17) 0.57596(13) 0.0192(3) Uani d 1
C C1 0.62644(18) 0.60463(19) 0.17805(15) 0.0178(3) Uani d 1
C C2 0.83921(17) 0.41281(18) 0.22362(15) 0.0163(3) Uani d 1
C C3 1.0004(2) 0.2705(2) 0.44393(16) 0.0248(3) Uani d 1
H H3A 0.9886 0.1666 0.4351 0.037 Uiso calc 1
H H3B 1.0075 0.2628 0.5323 0.037 Uiso calc 1
H H3C 1.0940 0.3023 0.4016 0.037 Uiso calc 1
C C4 0.9182(2) 0.3114(2) 0.01991(15) 0.0230(3) Uani d 1
H H4A 0.8123 0.2934 0.0184 0.034 Uiso calc 1
H H4B 0.9859 0.2369 -0.0164 0.034 Uiso calc 1
H H4C 0.9249 0.4213 -0.0285 0.034 Uiso calc 1
C C5 0.33745(19) 0.90393(19) 0.47793(15) 0.0189(3) Uani d 1
C C6 0.39261(18) 0.88406(19) 0.67851(15) 0.0170(3) Uani d 1
C C7 0.6027(2) 0.6667(2) 0.84453(16) 0.0228(3) Uani d 1
H H7A 0.6417 0.7550 0.8617 0.034 Uiso calc 1
H H7B 0.6845 0.5736 0.8586 0.034 Uiso calc 1
H H7C 0.5167 0.6393 0.9000 0.034 Uiso calc 1
C C8 0.1918(2) 1.1031(2) 0.75497(17) 0.0237(3) Uani d 1
H H8A 0.2209 1.1840 0.6817 0.036 Uiso calc 1
H H8B 0.1590 1.1526 0.8213 0.036 Uiso calc 1
H H8C 0.1075 1.0578 0.7330 0.036 Uiso calc 1

loop_
_atom_site_aniso_label
_atom_site_aniso_U_11
_atom_site_aniso_U_22
_atom_site_aniso_U_33
_atom_site_aniso_U_12
_atom_site_aniso_U_13
_atom_site_aniso_U_23
Zn1 0.01630(10) 0.01660(10) 0.01569(10) 0.00008(7) 0.00063(7) -0.00723(7)
Cl1 0.02395(19) 0.0244(2) 0.0270(2) -0.00800(15) 0.00604(15) -0.01198(16)
Cl2 0.0288(2) 0.01982(19) 0.01917(18) 0.00453(15) -0.00438(15) -0.00668(15)
S1 0.01807(18) 0.02036(19) 0.01693(18) -0.00120(14) 0.00170(14) -0.00684(14)
S2 0.01730(18) 0.01884(19) 0.01817(18) 0.00245(14) 0.00138(14) -0.00662(14)
S3 0.02048(18) 0.01800(19) 0.01854(19) -0.00125(14) 0.00216(14) -0.00781(14)
S4 0.02055(18) 0.01868(19) 0.01489(17) 0.00057(14) -0.00022(14) -0.00732(14)
N1 0.0190(7) 0.0186(7) 0.0253(7) 0.0010(5) 0.0018(5) -0.0062(6)
N2 0.0176(6) 0.0185(6) 0.0183(6) 0.0011(5) 0.0019(5) -0.0058(5)
N3 0.0292(7) 0.0225(7) 0.0165(7) -0.0065(6) 0.0013(5) -0.0069(5)
N4 0.0243(7) 0.0190(7) 0.0150(6) -0.0034(5) 0.0006(5) -0.0063(5)
C1 0.0193(7) 0.0165(7) 0.0172(7) -0.0032(6) -0.0001(6) -0.0040(6)
C2 0.0151(7) 0.0153(7) 0.0186(7) -0.0032(5) 0.0031(5) -0.0052(6)
C3 0.0242(8) 0.0278(9) 0.0189(8) 0.0018(7) -0.0031(6) -0.0044(7)
C4 0.0245(8) 0.0267(9) 0.0174(8) 0.0016(7) 0.0007(6) -0.0094(6)
C5 0.0219(8) 0.0165(7) 0.0183(7) -0.0058(6) 0.0011(6) -0.0036(6)
C6 0.0193(7) 0.0162(7) 0.0168(7) -0.0052(6) 0.0027(6) -0.0060(6)
C7 0.0221(8) 0.0236(8) 0.0230(8) 0.0017(6) -0.0043(6) -0.0097(7)
C8 0.0256(8) 0.0212(8) 0.0229(8) 0.0049(6) -0.0024(6) -0.0090(7)

loop_
_atom_type_symbol
_atom_type_description
_atom_type_scat_dispersion_real
_atom_type_scat_dispersion_imag
_atom_type_scat_source
C C 0.0033 0.0016 'International Tables Vol C Tables 4.2.6.8 and 6.1.1.4'
H H 0.0000 0.0000 'International Tables Vol C Tables 4.2.6.8 and 6.1.1.4'
N N 0.0061 0.0033 'International Tables Vol C Tables 4.2.6.8 and 6.1.1.4'
S S 0.1246 0.1234 'International Tables Vol C Tables 4.2.6.8 and 6.1.1.4'
Cl Cl 0.1484 0.1585 'International Tables Vol C Tables 4.2.6.8 and 6.1.1.4'
Zn Zn 0.2839 1.4301 'International Tables Vol C Tables 4.2.6.8 and 6.1.1.4'

loop_
_geom_angle_atom_site_label_1
_geom_angle_atom_site_label_2
_geom_angle_atom_site_label_3
_geom_angle
N3 Zn1 N1 106.61(6)
N3 Zn1 Cl2 108.82(5)
N1 Zn1 Cl2 110.62(4)
N3 Zn1 Cl1 107.09(4)
N1 Zn1 Cl1 106.71(4)
Cl2 Zn1 Cl1 116.505(19)
C2 S1 C3 103.78(8)
C2 S2 C4 101.50(8)
C6 S3 C7 103.40(8)
C6 S4 C8 101.30(8)
C1 N1 Zn1 166.17(14)
C1 N2 C2 120.32(15)
C5 N3 Zn1 166.98(14)
C5 N4 C6 120.40(15)
N1 C1 N2 172.98(18)
N2 C2 S2 119.54(12)
N2 C2 S1 121.40(12)
S2 C2 S1 119.05(9)
S1 C3 H3A 109.5
S1 C3 H3B 109.5
H3A C3 H3B 109.5
S1 C3 H3C 109.5
H3A C3 H3C 109.5
H3B C3 H3C 109.5
S2 C4 H4A 109.5
S2 C4 H4B 109.5
H4A C4 H4B 109.5
S2 C4 H4C 109.5
H4A C4 H4C 109.5
H4B C4 H4C 109.5
N3 C5 N4 172.64(19)
N4 C6 S4 119.94(13)
N4 C6 S3 121.19(12)
S4 C6 S3 118.87(9)
S3 C7 H7A 109.5
S3 C7 H7B 109.5
H7A C7 H7B 109.5
S3 C7 H7C 109.5
H7A C7 H7C 109.5
H7B C7 H7C 109.5
S4 C8 H8A 109.5
S4 C8 H8B 109.5
H8A C8 H8B 109.5
S4 C8 H8C 109.5
H8A C8 H8C 109.5
H8B C8 H8C 109.5

loop_
_geom_bond_atom_site_label_1
_geom_bond_atom_site_label_2
_geom_bond_distance
Zn1 N3 2.0003(15)
Zn1 N1 2.0016(14)
Zn1 Cl2 2.2030(4)
Zn1 Cl1 2.2210(4)
S1 C2 1.7191(17)
S1 C3 1.7922(18)
S2 C2 1.7141(16)
S2 C4 1.7935(17)
S3 C6 1.7228(17)
S3 C7 1.7980(17)
S4 C6 1.7067(16)
S4 C8 1.7914(17)
N1 C1 1.144(2)
N2 C1 1.309(2)
N2 C2 1.315(2)
N3 C5 1.146(2)
N4 C5 1.308(2)
N4 C6 1.317(2)
C3 H3A 0.9800
C3 H3B 0.9800
C3 H3C 0.9800
C4 H4A 0.9800
C4 H4B 0.9800
C4 H4C 0.9800
C7 H7A 0.9800
C7 H7B 0.9800
C7 H7C 0.9800
C8 H8A 0.9800
C8 H8B 0.9800
C8 H8C 0.9800

loop_
_geom_hbond_atom_site_label_D
_geom_hbond_atom_site_label_H
_geom_hbond_atom_site_label_A
_geom_hbond_site_symmetry_A
_geom_hbond_distance_DH
_geom_hbond_distance_HA
_geom_hbond_distance_DA
_geom_hbond_angle_DHA
C4 H4B Cl2 1_645 0.98 2.73 3.4486(18) 131
C3 H3B Cl1 2_666 0.98 2.80 3.5868(19) 137
C7 H7A Cl2 2_676 0.98 2.74 3.7165(18) 176
C7 H7B Cl1 2_666 0.98 2.84 3.5976(18) 134

loop_
_geom_torsion_atom_site_label_1
_geom_torsion_atom_site_label_2
_geom_torsion_atom_site_label_3
_geom_torsion_atom_site_label_4
_geom_torsion
C1 N2 C2 S2 176.35(12)
C1 N2 C2 S1 -2.5(2)
C4 S2 C2 N2 -3.57(15)
C4 S2 C2 S1 175.32(10)
C3 S1 C2 N2 -178.77(14)
C3 S1 C2 S2 2.36(12)
C5 N4 C6 S4 -177.58(12)
C5 N4 C6 S3 2.2(2)
C8 S4 C6 N4 2.39(15)
C8 S4 C6 S3 -177.42(10)
C7 S3 C6 N4 -176.93(14)
C7 S3 C6 S4 2.89(12)

_cod_database_fobs_code 2241581
